data_1518190
loop_
_publ_author_name
'Zhang, Jinjin'
'Xiong, Jiao'
'Sun, Yangyang'
'Tang, Ning'
'Wu, Jincai'

_publ_section_title
;
 Highly Iso-Selective and Active Catalysts of Sodium and Potassium
 Monophenoxides Capped by a Crown Ether for the Ring-Opening
 Polymerization ofrac-Lactide
;
_journal_issue 22
_journal_name_full Macromolecules
_journal_page_first 7789
_journal_paper_doi 10.1021/ma502000y
_journal_volume 47
_journal_year 2014
_chemical_formula_moiety 'C56 H73 K O3'
_chemical_formula_sum 'C56 H73 K O3'
_chemical_formula_weight 833.24
_chemical_name_systematic
;
 ?
;
_space_group_crystal_system monoclinic
_space_group_IT_number 14
_space_group_name_Hall '-P 2yn'
_space_group_name_H-M_alt 'P 1 21/n 1'
_symmetry_space_group_name_Hall '-P 2yn'
_symmetry_space_group_name_H-M 'P 1 21/n 1'
_atom_sites_solution_hydrogens mixed
_audit_creation_method SHELXL-2013
_cell_angle_alpha 90
_cell_angle_beta 113.597(12)
_cell_angle_gamma 90
_cell_formula_units_Z 4
_cell_length_a 18.5313(12)
_cell_length_b 15.0763(7)
_cell_length_c 19.009(2)
_cell_measurement_reflns_used 9897
_cell_measurement_temperature 150.00(10)
_cell_measurement_theta_max 28.0880
_cell_measurement_theta_min 3.4570
_cell_volume 4866.7(8)
_computing_cell_refinement
;
CrysAlisPro, Agilent Technologies,
Version 1.171.36.28 (release 01-02-2013 CrysAlis171 .NET)
(compiled Feb  1 2013,16:14:44)
;
_computing_data_collection
;
CrysAlisPro, Agilent Technologies,
Version 1.171.36.28 (release 01-02-2013 CrysAlis171 .NET)
(compiled Feb  1 2013,16:14:44)
;
_computing_data_reduction
;
CrysAlisPro, Agilent Technologies,
Version 1.171.36.28 (release 01-02-2013 CrysAlis171 .NET)
(compiled Feb  1 2013,16:14:44)
;
_computing_structure_refinement 'SHELXL-2013 (Sheldrick, 2013)'
_diffrn_ambient_temperature 150.00(10)
_diffrn_detector_area_resol_mean 16.0733
_diffrn_measured_fraction_theta_full 0.997
_diffrn_measured_fraction_theta_max 0.998
_diffrn_measurement_device_type 'SuperNova, Dual, Cu at zero, Eos'
_diffrn_measurement_method '\w scans'
_diffrn_radiation_type 'Mo K\a'
_diffrn_radiation_wavelength 0.71073
_diffrn_reflns_av_R_equivalents 0.0398
_diffrn_reflns_av_unetI/netI 0.0447
_diffrn_reflns_Laue_measured_fraction_full 0.997
_diffrn_reflns_Laue_measured_fraction_max 0.998
_diffrn_reflns_limit_h_max 22
_diffrn_reflns_limit_h_min -22
_diffrn_reflns_limit_k_max 18
_diffrn_reflns_limit_k_min -16
_diffrn_reflns_limit_l_max 22
_diffrn_reflns_limit_l_min -23
_diffrn_reflns_number 28688
_diffrn_reflns_point_group_measured_fraction_full 0.997
_diffrn_reflns_point_group_measured_fraction_max 0.998
_diffrn_reflns_theta_full 25.242
_diffrn_reflns_theta_max 26.000
_diffrn_reflns_theta_min 2.944
_diffrn_source 'SuperNova (Mo) X-ray Source'
_exptl_absorpt_coefficient_mu 0.151
_exptl_absorpt_correction_T_max 1.00000
_exptl_absorpt_correction_T_min 0.87315
_exptl_absorpt_correction_type multi-scan
_exptl_absorpt_process_details
;
CrysAlisPro, Agilent Technologies,
Version 1.171.36.28 (release 01-02-2013 CrysAlis171 .NET)
(compiled Feb  1 2013,16:14:44)
Empirical absorption correction using spherical harmonics,
 implemented in SCALE3 ABSPACK scaling algorithm.
;
_exptl_crystal_colour colourless
_exptl_crystal_density_diffrn 1.137
_exptl_crystal_description block
_exptl_crystal_F_000 1808
_exptl_crystal_size_max 0.4500
_exptl_crystal_size_mid 0.3200
_exptl_crystal_size_min 0.2800
_exptl_transmission_factor_max 1.00000
_exptl_transmission_factor_min 0.87315
_refine_diff_density_max 0.327
_refine_diff_density_min -0.308
_refine_diff_density_rms 0.050
_refine_ls_extinction_method none
_refine_ls_goodness_of_fit_ref 1.007
_refine_ls_hydrogen_treatment constr
_refine_ls_matrix_type full
_refine_ls_number_parameters 569
_refine_ls_number_reflns 9540
_refine_ls_number_restraints 0
_refine_ls_restrained_S_all 1.007
_refine_ls_R_factor_all 0.0693
_refine_ls_R_factor_gt 0.0517
_refine_ls_shift/su_max 0.001
_refine_ls_shift/su_mean 0.000
_refine_ls_structure_factor_coef Fsqd
_refine_ls_weighting_details
;
 w=1/[\s^2^(Fo^2^)+(0.0601P)^2^+2.7343P]
 where P=(Fo^2^+2Fc^2^)/3
;
_refine_ls_weighting_scheme calc
_refine_ls_wR_factor_gt 0.1255
_refine_ls_wR_factor_ref 0.1357
_reflns_Friedel_coverage 0.000
_reflns_number_gt 7437
_reflns_number_total 9540
_reflns_threshold_expression 'I > 2\s(I)'
_cod_data_source_file ma502000y_si_002.cif
_cod_data_source_block KLBnOH
_cod_depositor_comments 'Adding full bibliography for 1518189--1518192.cif.'
_cod_database_code 1518190
_shelx_space_group_comment
;
The symmetry employed for this shelxl refinement is uniquely defined
by the following loop, which should always be used as a source of
symmetry information in preference to the above space-group names.
They are only intended as comments.
;
_shelxl_version_number 2013-2

loop_
_space_group_symop_operation_xyz
'x, y, z'
'-x+1/2, y+1/2, -z+1/2'
'-x, -y, -z'
'x-1/2, -y-1/2, z-1/2'

loop_
_atom_site_label
_atom_site_type_symbol
_atom_site_fract_x
_atom_site_fract_y
_atom_site_fract_z
_atom_site_U_iso_or_equiv
_atom_site_adp_type
_atom_site_occupancy
_atom_site_site_symmetry_order
_atom_site_calc_flag
_atom_site_refinement_flags_posn
_atom_site_refinement_flags_adp
_atom_site_refinement_flags_occupancy
_atom_site_disorder_assembly
_atom_site_disorder_group
K1 K 0.39145(3) 0.01746(4) 0.53818(3) 0.03846(14) Uani 1 1 d . . . . .
O1 O 0.50256(7) 0.10172(8) 0.64390(7) 0.0220(3) Uani 1 1 d . . . . .
O2 O 0.44182(7) -0.10955(8) 0.73210(7) 0.0205(3) Uani 1 1 d . . . . .
O3 O 0.41587(8) -0.01327(10) 0.41232(8) 0.0316(3) Uani 1 1 d . . . . .
H3OH H 0.4372 -0.0509 0.3912 0.047 Uiso 1 1 d R U . . .
C1 C 0.48726(10) 0.17580(12) 0.67203(10) 0.0185(4) Uani 1 1 d . . . . .
C2 C 0.48803(10) 0.26103(12) 0.63908(10) 0.0194(4) Uani 1 1 d . . . . .
C3 C 0.45887(10) 0.33350(12) 0.66449(10) 0.0201(4) Uani 1 1 d . . . . .
H3A H 0.4572 0.3879 0.6409 0.024 Uiso 1 1 calc R U . . .
C4 C 0.43205(10) 0.32966(12) 0.72314(10) 0.0189(4) Uani 1 1 d . . . . .
C5 C 0.43757(10) 0.24779(12) 0.75896(10) 0.0177(4) Uani 1 1 d . . . . .
H5A H 0.4223 0.2436 0.7999 0.021 Uiso 1 1 calc R U . . .
C6 C 0.46508(10) 0.17188(11) 0.73578(10) 0.0170(4) Uani 1 1 d . . . . .
C7 C 0.51936(11) 0.27224(13) 0.57604(11) 0.0231(4) Uani 1 1 d . . . . .
C8 C 0.47333(12) 0.21483(14) 0.50501(11) 0.0310(5) Uani 1 1 d . . . . .
H8A H 0.4870 0.2307 0.4646 0.046 Uiso 1 1 d R U . . .
H8B H 0.4887 0.1547 0.5187 0.046 Uiso 1 1 d R U . . .
H8C H 0.4196 0.2228 0.4894 0.046 Uiso 1 1 d R U . . .
C9 C 0.51262(13) 0.36847(14) 0.54713(13) 0.0332(5) Uani 1 1 d . . . . .
H9A H 0.5404 0.4071 0.5895 0.050 Uiso 1 1 calc R U . . .
H9B H 0.4582 0.3854 0.5242 0.050 Uiso 1 1 calc R U . . .
H9C H 0.5351 0.3729 0.5097 0.050 Uiso 1 1 calc R U . . .
C10 C 0.60728(11) 0.24757(14) 0.60870(12) 0.0283(4) Uani 1 1 d . . . . .
H10A H 0.6355 0.2837 0.6528 0.042 Uiso 1 1 calc R U . . .
H10B H 0.6278 0.2574 0.5703 0.042 Uiso 1 1 calc R U . . .
H10C H 0.6134 0.1862 0.6234 0.042 Uiso 1 1 calc R U . . .
C11 C 0.39506(11) 0.41055(13) 0.74493(11) 0.0249(4) Uani 1 1 d . . . . .
C12 C 0.4019(3) 0.4943(3) 0.7052(3) 0.0545(15) Uani 0.594(4) 1 d . . P A 1
H12A H 0.3604 0.4964 0.6548 0.082 Uiso 0.594(4) 1 calc R U P A 1
H12B H 0.4519 0.4954 0.7012 0.082 Uiso 0.594(4) 1 calc R U P A 1
H12C H 0.3979 0.5447 0.7343 0.082 Uiso 0.594(4) 1 calc R U P A 1
C13 C 0.3063(2) 0.3893(3) 0.7226(3) 0.0491(13) Uani 0.594(4) 1 d . . P A 1
H13A H 0.2973 0.3271 0.7119 0.074 Uiso 0.594(4) 1 calc R U P A 1
H13B H 0.2749 0.4228 0.6778 0.074 Uiso 0.594(4) 1 calc R U P A 1
H13C H 0.2921 0.4050 0.7643 0.074 Uiso 0.594(4) 1 calc R U P A 1
C14 C 0.4330(3) 0.4239(3) 0.8308(2) 0.0426(12) Uani 0.594(4) 1 d . . P A 1
H14A H 0.4135 0.3802 0.8555 0.064 Uiso 0.594(4) 1 calc R U P A 1
H14B H 0.4206 0.4821 0.8432 0.064 Uiso 0.594(4) 1 calc R U P A 1
H14C H 0.4891 0.4179 0.8483 0.064 Uiso 0.594(4) 1 calc R U P A 1
C12' C 0.3706(4) 0.3951(4) 0.8105(4) 0.0408(16) Uani 0.406(4) 1 d . . P A 2
H12D H 0.3339 0.3467 0.7982 0.061 Uiso 0.406(4) 1 calc R U P A 2
H12E H 0.3462 0.4477 0.8192 0.061 Uiso 0.406(4) 1 calc R U P A 2
H12F H 0.4162 0.3810 0.8561 0.061 Uiso 0.406(4) 1 calc R U P A 2
C13' C 0.3235(4) 0.4403(4) 0.6752(4) 0.0488(19) Uani 0.406(4) 1 d . . P A 2
H13D H 0.2857 0.3930 0.6588 0.073 Uiso 0.406(4) 1 calc R U P A 2
H13E H 0.3392 0.4556 0.6344 0.073 Uiso 0.406(4) 1 calc R U P A 2
H13F H 0.3003 0.4911 0.6885 0.073 Uiso 0.406(4) 1 calc R U P A 2
C14' C 0.4556(4) 0.4905(4) 0.7698(4) 0.0441(18) Uani 0.406(4) 1 d . . P A 2
H14D H 0.5072 0.4690 0.7783 0.066 Uiso 0.406(4) 1 calc R U P A 2
H14E H 0.4565 0.5164 0.8163 0.066 Uiso 0.406(4) 1 calc R U P A 2
H14F H 0.4398 0.5344 0.7299 0.066 Uiso 0.406(4) 1 calc R U P A 2
C15 C 0.45453(10) 0.07983(11) 0.76589(10) 0.0167(4) Uani 1 1 d . . . . .
C16 C 0.52600(10) 0.01877(11) 0.78492(10) 0.0165(4) Uani 1 1 d . . . . .
C17 C 0.51651(10) -0.07231(12) 0.77393(10) 0.0178(4) Uani 1 1 d . . . . .
C18 C 0.58106(10) -0.13106(12) 0.80505(10) 0.0199(4) Uani 1 1 d . . . . .
C19 C 0.65439(11) -0.09197(12) 0.84524(10) 0.0222(4) Uani 1 1 d . . . . .
H19A H 0.6978 -0.1292 0.8665 0.027 Uiso 1 1 calc R U . . .
C20 C 0.66697(10) -0.00099(12) 0.85570(10) 0.0212(4) Uani 1 1 d . . . . .
C21 C 0.60145(10) 0.05305(12) 0.82372(10) 0.0197(4) Uani 1 1 d . . . . .
H21A H 0.6080 0.1142 0.8283 0.024 Uiso 1 1 calc R U . . .
C22 C 0.57470(11) -0.23300(12) 0.80267(12) 0.0265(4) Uani 1 1 d . . . . .
C23 C 0.53596(13) -0.26845(14) 0.72026(13) 0.0339(5) Uani 1 1 d . . . . .
H23A H 0.5662 -0.2502 0.6919 0.051 Uiso 1 1 calc R U . . .
H23B H 0.4835 -0.2453 0.6960 0.051 Uiso 1 1 calc R U . . .
H23C H 0.5339 -0.3320 0.7213 0.051 Uiso 1 1 calc R U . . .
C24 C 0.52783(13) -0.26140(14) 0.84986(13) 0.0357(5) Uani 1 1 d . . . . .
H24A H 0.5530 -0.2386 0.9011 0.054 Uiso 1 1 calc R U . . .
H24B H 0.5260 -0.3250 0.8515 0.054 Uiso 1 1 calc R U . . .
H24C H 0.4752 -0.2383 0.8264 0.054 Uiso 1 1 calc R U . . .
C25 C 0.65575(13) -0.27781(14) 0.83838(15) 0.0409(6) Uani 1 1 d . . . . .
H25A H 0.6865 -0.2614 0.8100 0.061 Uiso 1 1 calc R U . . .
H25B H 0.6492 -0.3410 0.8367 0.061 Uiso 1 1 calc R U . . .
H25C H 0.6823 -0.2590 0.8908 0.061 Uiso 1 1 calc R U . . .
C26 C 0.74976(11) 0.03621(13) 0.90143(12) 0.0278(4) Uani 1 1 d . . . . .
C27 C 0.80201(14) -0.03191(16) 0.96020(15) 0.0496(7) Uani 1 1 d . . . . .
H27A H 0.8063 -0.0847 0.9339 0.074 Uiso 1 1 calc R U . . .
H27B H 0.7788 -0.0464 0.9957 0.074 Uiso 1 1 calc R U . . .
H27C H 0.8534 -0.0071 0.9876 0.074 Uiso 1 1 calc R U . . .
C28 C 0.74623(12) 0.11771(14) 0.94772(13) 0.0354(5) Uani 1 1 d . . . . .
H28A H 0.7143 0.1625 0.9135 0.053 Uiso 1 1 calc R U . . .
H28B H 0.7985 0.1403 0.9753 0.053 Uiso 1 1 calc R U . . .
H28C H 0.7237 0.1015 0.9834 0.053 Uiso 1 1 calc R U . . .
C29 C 0.78748(14) 0.0607(2) 0.84610(15) 0.0550(7) Uani 1 1 d . . . . .
H29A H 0.7549 0.1031 0.8095 0.082 Uiso 1 1 calc R U . . .
H29B H 0.7927 0.0084 0.8197 0.082 Uiso 1 1 calc R U . . .
H29C H 0.8385 0.0859 0.8743 0.082 Uiso 1 1 calc R U . . .
C30 C 0.38277(10) 0.03673(12) 0.70375(10) 0.0173(4) Uani 1 1 d . . . . .
C31 C 0.37849(10) -0.05475(12) 0.69096(10) 0.0179(4) Uani 1 1 d . . . . .
C32 C 0.30895(10) -0.09375(12) 0.63632(10) 0.0205(4) Uani 1 1 d . . . . .
C33 C 0.24671(11) -0.03633(13) 0.59650(10) 0.0228(4) Uani 1 1 d . . . . .
H33A H 0.1982 -0.0622 0.5586 0.027 Uiso 1 1 calc R U . . .
C34 C 0.24878(10) 0.05487(13) 0.60778(10) 0.0219(4) Uani 1 1 d . . . . .
C35 C 0.31833(10) 0.08943(12) 0.66193(10) 0.0204(4) Uani 1 1 d . . . . .
H35A H 0.3208 0.1530 0.6734 0.025 Uiso 1 1 calc R U . . .
C36 C 0.30008(11) -0.19311(13) 0.61553(12) 0.0281(4) Uani 1 1 d . . . . .
C37 C 0.32378(13) -0.25242(13) 0.68640(13) 0.0325(5) Uani 1 1 d . . . . .
H37A H 0.3772 -0.2399 0.7204 0.049 Uiso 1 1 calc R U . . .
H37B H 0.3193 -0.3135 0.6710 0.049 Uiso 1 1 calc R U . . .
H37C H 0.2897 -0.2411 0.7124 0.049 Uiso 1 1 calc R U . . .
C38 C 0.34915(15) -0.21182(16) 0.56860(14) 0.0437(6) Uani 1 1 d . . . . .
H38A H 0.4033 -0.1972 0.5986 0.065 Uiso 1 1 calc R U . . .
H38B H 0.3298 -0.1765 0.5228 0.065 Uiso 1 1 calc R U . . .
H38C H 0.3451 -0.2735 0.5551 0.065 Uiso 1 1 calc R U . . .
C39 C 0.21435(14) -0.21837(17) 0.56457(16) 0.0518(7) Uani 1 1 d . . . . .
H39A H 0.1816 -0.2076 0.5921 0.078 Uiso 1 1 calc R U . . .
H39B H 0.2119 -0.2801 0.5513 0.078 Uiso 1 1 calc R U . . .
H39C H 0.1962 -0.1832 0.5186 0.078 Uiso 1 1 calc R U . . .
C40 C 0.18019(11) 0.11750(14) 0.56497(12) 0.0301(5) Uani 1 1 d . . . . .
C41 C 0.20631(13) 0.18487(16) 0.51925(14) 0.0426(6) Uani 1 1 d . . . . .
H41A H 0.2205 0.1541 0.4824 0.064 Uiso 1 1 calc R U . . .
H41B H 0.2509 0.2175 0.5537 0.064 Uiso 1 1 calc R U . . .
H41C H 0.1639 0.2251 0.4930 0.064 Uiso 1 1 calc R U . . .
C42 C 0.10745(12) 0.06849(17) 0.50960(14) 0.0435(6) Uani 1 1 d . . . . .
H42A H 0.1206 0.0367 0.4726 0.065 Uiso 1 1 calc R U . . .
H42B H 0.0665 0.1105 0.4836 0.065 Uiso 1 1 calc R U . . .
H42C H 0.0896 0.0275 0.5378 0.065 Uiso 1 1 calc R U . . .
C43 C 0.15743(13) 0.16782(16) 0.62312(14) 0.0406(6) Uani 1 1 d . . . . .
H43A H 0.1409 0.1263 0.6520 0.061 Uiso 1 1 calc R U . . .
H43B H 0.1151 0.2080 0.5964 0.061 Uiso 1 1 calc R U . . .
H43C H 0.2021 0.2006 0.6574 0.061 Uiso 1 1 calc R U . . .
C44 C 0.44159(10) 0.08498(11) 0.84187(10) 0.0182(4) Uani 1 1 d . . . . .
C45 C 0.37957(11) 0.04164(13) 0.85070(11) 0.0258(4) Uani 1 1 d . . . . .
H45A H 0.3423 0.0121 0.8090 0.031 Uiso 1 1 calc R U . . .
C46 C 0.37206(13) 0.04160(15) 0.92048(12) 0.0337(5) Uani 1 1 d . . . . .
H46A H 0.3303 0.0115 0.9249 0.040 Uiso 1 1 calc R U . . .
C47 C 0.42554(13) 0.08554(14) 0.98319(11) 0.0297(5) Uani 1 1 d . . . . .
H47A H 0.4204 0.0855 1.0299 0.036 Uiso 1 1 calc R U . . .
C48 C 0.48716(12) 0.12979(13) 0.97490(11) 0.0284(4) Uani 1 1 d . . . . .
H48A H 0.5236 0.1604 1.0164 0.034 Uiso 1 1 calc R U . . .
C49 C 0.49528(11) 0.12915(13) 0.90604(11) 0.0251(4) Uani 1 1 d . . . . .
H49A H 0.5375 0.1588 0.9021 0.030 Uiso 1 1 calc R U . . .
C50 C 0.38111(12) 0.05069(14) 0.35367(11) 0.0282(4) Uani 1 1 d . . . . .
H50A H 0.3791 0.0272 0.3054 0.034 Uiso 1 1 calc R U . . .
H50B H 0.4138 0.1034 0.3657 0.034 Uiso 1 1 calc R U . . .
C51 C 0.29914(12) 0.07567(14) 0.34455(11) 0.0269(4) Uani 1 1 d . . . . .
C52 C 0.27164(13) 0.16122(15) 0.32367(12) 0.0334(5) Uani 1 1 d . . . . .
H52A H 0.3057 0.2044 0.3197 0.040 Uiso 1 1 calc R U . . .
C53 C 0.19432(14) 0.18378(16) 0.30854(13) 0.0399(5) Uani 1 1 d . . . . .
H53A H 0.1766 0.2413 0.2939 0.048 Uiso 1 1 calc R U . . .
C54 C 0.14403(13) 0.12094(17) 0.31525(13) 0.0434(6) Uani 1 1 d . . . . .
H54A H 0.0920 0.1356 0.3047 0.052 Uiso 1 1 calc R U . . .
C55 C 0.17066(14) 0.03593(17) 0.33766(15) 0.0461(6) Uani 1 1 d . . . . .
H55A H 0.1367 -0.0064 0.3430 0.055 Uiso 1 1 calc R U . . .
C56 C 0.24812(13) 0.01295(15) 0.35230(13) 0.0357(5) Uani 1 1 d . . . . .
H56 H 0.2657 -0.0446 0.3673 0.043 Uiso 1 1 calc R U . . .

loop_
_atom_site_aniso_label
_atom_site_aniso_U_11
_atom_site_aniso_U_22
_atom_site_aniso_U_33
_atom_site_aniso_U_23
_atom_site_aniso_U_13
_atom_site_aniso_U_12
K1 0.0417(3) 0.0533(3) 0.0261(2) -0.0092(2) 0.0195(2) -0.0184(2)
O1 0.0251(7) 0.0199(7) 0.0259(7) -0.0030(5) 0.0155(6) 0.0024(5)
O2 0.0156(6) 0.0165(6) 0.0275(7) -0.0020(5) 0.0066(5) -0.0008(5)
O3 0.0342(8) 0.0378(8) 0.0258(7) 0.0007(6) 0.0152(6) 0.0147(6)
C1 0.0130(8) 0.0211(9) 0.0214(9) -0.0009(7) 0.0071(7) 0.0007(7)
C2 0.0144(8) 0.0233(10) 0.0214(9) 0.0011(7) 0.0079(7) -0.0009(7)
C3 0.0178(9) 0.0177(9) 0.0252(9) 0.0031(7) 0.0091(8) -0.0008(7)
C4 0.0144(8) 0.0183(9) 0.0245(9) -0.0017(7) 0.0081(7) 0.0006(7)
C5 0.0130(8) 0.0222(9) 0.0198(9) -0.0009(7) 0.0085(7) 0.0005(7)
C6 0.0130(8) 0.0177(9) 0.0203(9) 0.0014(7) 0.0067(7) -0.0001(7)
C7 0.0228(9) 0.0260(10) 0.0237(9) 0.0024(8) 0.0126(8) -0.0004(8)
C8 0.0313(11) 0.0405(12) 0.0238(10) 0.0018(9) 0.0139(9) -0.0027(9)
C9 0.0356(11) 0.0353(12) 0.0366(12) 0.0069(9) 0.0226(10) -0.0017(9)
C10 0.0227(10) 0.0378(12) 0.0303(11) -0.0005(9) 0.0169(8) -0.0018(8)
C11 0.0254(10) 0.0215(10) 0.0302(10) 0.0003(8) 0.0135(8) 0.0061(8)
C12 0.099(4) 0.020(2) 0.064(3) 0.0053(19) 0.052(3) 0.018(2)
C13 0.028(2) 0.053(3) 0.066(3) -0.006(2) 0.019(2) 0.0195(19)
C14 0.060(3) 0.028(2) 0.041(2) -0.0063(17) 0.021(2) 0.015(2)
C12' 0.053(4) 0.032(3) 0.051(4) 0.000(3) 0.036(3) 0.012(3)
C13' 0.037(3) 0.051(4) 0.050(4) -0.003(3) 0.009(3) 0.029(3)
C14' 0.037(3) 0.022(3) 0.082(5) -0.020(3) 0.034(4) -0.008(2)
C15 0.0142(8) 0.0171(9) 0.0205(9) -0.0016(7) 0.0089(7) -0.0001(7)
C16 0.0163(8) 0.0177(9) 0.0174(8) -0.0003(7) 0.0088(7) 0.0018(7)
C17 0.0167(8) 0.0195(9) 0.0182(8) -0.0020(7) 0.0080(7) -0.0024(7)
C18 0.0222(9) 0.0173(9) 0.0217(9) 0.0008(7) 0.0104(7) 0.0022(7)
C19 0.0187(9) 0.0219(10) 0.0245(9) 0.0004(7) 0.0073(8) 0.0049(7)
C20 0.0174(9) 0.0229(10) 0.0232(9) -0.0034(7) 0.0081(7) -0.0002(7)
C21 0.0186(9) 0.0170(9) 0.0253(9) -0.0042(7) 0.0107(7) -0.0012(7)
C22 0.0253(10) 0.0177(10) 0.0357(11) 0.0019(8) 0.0115(9) 0.0015(8)
C23 0.0335(11) 0.0218(11) 0.0478(13) -0.0092(9) 0.0176(10) -0.0007(9)
C24 0.0399(12) 0.0258(11) 0.0429(13) 0.0059(9) 0.0180(10) -0.0017(9)
C25 0.0328(12) 0.0189(11) 0.0639(15) 0.0044(10) 0.0119(11) 0.0073(9)
C26 0.0167(9) 0.0282(11) 0.0362(11) -0.0080(9) 0.0081(8) -0.0007(8)
C27 0.0283(12) 0.0385(14) 0.0593(16) -0.0089(12) -0.0063(11) 0.0042(10)
C28 0.0256(10) 0.0336(12) 0.0391(12) -0.0106(10) 0.0047(9) -0.0007(9)
C29 0.0336(13) 0.084(2) 0.0536(16) -0.0217(14) 0.0244(12) -0.0257(13)
C30 0.0163(8) 0.0203(9) 0.0172(8) -0.0002(7) 0.0086(7) -0.0004(7)
C31 0.0164(8) 0.0211(9) 0.0176(8) 0.0009(7) 0.0083(7) 0.0010(7)
C32 0.0211(9) 0.0240(10) 0.0196(9) -0.0020(7) 0.0116(7) -0.0041(7)
C33 0.0179(9) 0.0324(11) 0.0182(9) -0.0014(8) 0.0074(7) -0.0042(8)
C34 0.0179(9) 0.0307(11) 0.0184(9) 0.0040(8) 0.0085(7) -0.0008(8)
C35 0.0196(9) 0.0207(9) 0.0229(9) 0.0019(7) 0.0105(8) -0.0001(7)
C36 0.0248(10) 0.0271(11) 0.0305(10) -0.0096(8) 0.0092(8) -0.0058(8)
C37 0.0338(11) 0.0223(11) 0.0448(12) -0.0036(9) 0.0192(10) -0.0076(9)
C38 0.0615(16) 0.0380(13) 0.0390(13) -0.0115(10) 0.0280(12) 0.0022(12)
C39 0.0387(14) 0.0342(13) 0.0629(17) -0.0167(12) -0.0003(12) -0.0105(11)
C40 0.0199(10) 0.0362(12) 0.0306(11) 0.0093(9) 0.0062(8) 0.0023(9)
C41 0.0318(12) 0.0477(14) 0.0410(13) 0.0215(11) 0.0070(10) 0.0023(10)
C42 0.0205(11) 0.0531(15) 0.0448(13) 0.0136(11) 0.0002(10) 0.0010(10)
C43 0.0298(11) 0.0465(14) 0.0471(14) 0.0098(11) 0.0171(10) 0.0142(10)
C44 0.0183(9) 0.0155(9) 0.0212(9) 0.0005(7) 0.0082(7) 0.0031(7)
C45 0.0240(10) 0.0306(11) 0.0259(10) -0.0060(8) 0.0132(8) -0.0056(8)
C46 0.0361(12) 0.0384(12) 0.0353(12) -0.0020(9) 0.0234(10) -0.0096(10)
C47 0.0399(12) 0.0325(11) 0.0235(10) 0.0019(8) 0.0199(9) 0.0062(9)
C48 0.0307(11) 0.0306(11) 0.0215(9) -0.0035(8) 0.0079(8) 0.0013(9)
C49 0.0222(9) 0.0272(11) 0.0269(10) -0.0025(8) 0.0110(8) -0.0008(8)
C50 0.0321(11) 0.0306(11) 0.0267(10) 0.0007(8) 0.0166(9) 0.0046(9)
C51 0.0298(10) 0.0308(11) 0.0213(9) -0.0029(8) 0.0113(8) 0.0040(9)
C52 0.0389(12) 0.0337(12) 0.0307(11) 0.0025(9) 0.0171(10) 0.0061(10)
C53 0.0415(13) 0.0409(13) 0.0332(12) 0.0022(10) 0.0108(10) 0.0169(11)
C54 0.0260(11) 0.0531(15) 0.0441(13) -0.0112(11) 0.0067(10) 0.0092(11)
C55 0.0320(12) 0.0428(14) 0.0650(16) -0.0141(12) 0.0208(12) -0.0060(11)
C56 0.0320(11) 0.0297(12) 0.0463(13) -0.0059(10) 0.0164(10) 0.0015(9)

loop_
_atom_type_symbol
_atom_type_description
_atom_type_scat_dispersion_real
_atom_type_scat_dispersion_imag
_atom_type_scat_source
C C 0.0033 0.0016 'International Tables Vol C Tables 4.2.6.8 and 6.1.1.4'
H H 0.0000 0.0000 'International Tables Vol C Tables 4.2.6.8 and 6.1.1.4'
O O 0.0106 0.0060 'International Tables Vol C Tables 4.2.6.8 and 6.1.1.4'
K K 0.2009 0.2494 'International Tables Vol C Tables 4.2.6.8 and 6.1.1.4'

loop_
_geom_angle_atom_site_label_1
_geom_angle_atom_site_label_2
_geom_angle_atom_site_label_3
_geom_angle
_geom_angle_site_symmetry_1
_geom_angle_site_symmetry_3
O1 K1 O3 114.88(5) . .
O1 K1 C31 77.63(4) . .
O3 K1 C31 149.63(5) . .
O1 K1 C30 61.92(4) . .
O3 K1 C30 171.88(5) . .
C31 K1 C30 25.10(4) . .
O1 K1 C32 102.52(4) . .
O3 K1 C32 134.96(5) . .
C31 K1 C32 25.14(4) . .
C30 K1 C32 43.96(4) . .
O1 K1 O3 49.48(4) . 3_656
O3 K1 O3 72.44(5) . 3_656
C31 K1 O3 101.53(4) . 3_656
C30 K1 O3 101.17(4) . 3_656
C32 K1 O3 121.36(4) . 3_656
O1 K1 C35 73.22(4) . .
O3 K1 C35 163.73(5) . .
C31 K1 C35 43.14(4) . .
C30 K1 C35 24.38(4) . .
C32 K1 C35 49.87(5) . .
O3 K1 C35 120.20(4) 3_656 .
O1 K1 C33 110.78(4) . .
O3 K1 C33 134.30(5) . .
C31 K1 C33 42.61(4) . .
C30 K1 C33 49.24(4) . .
C32 K1 C33 24.08(4) . .
O3 K1 C33 143.95(4) 3_656 .
C35 K1 C33 41.18(5) . .
O1 K1 C34 96.71(4) . .
O3 K1 C34 144.20(5) . .
C31 K1 C34 50.12(4) . .
C30 K1 C34 42.70(4) . .
C32 K1 C34 42.78(5) . .
O3 K1 C34 143.22(4) 3_656 .
C35 K1 C34 23.59(4) . .
C33 K1 C34 23.46(5) . .
O1 K1 K1 77.59(3) . 3_656
O3 K1 K1 40.87(3) . 3_656
C31 K1 K1 127.67(4) . 3_656
C30 K1 K1 132.58(4) . 3_656
C32 K1 K1 138.18(4) . 3_656
O3 K1 K1 31.57(2) 3_656 3_656
C35 K1 K1 150.74(4) . 3_656
C33 K1 K1 159.78(4) . 3_656
C34 K1 K1 174.30(4) . 3_656
O1 K1 H8B 52.7 . .
O3 K1 H8B 70.4 . .
C31 K1 H8B 130.0 . .
C30 K1 H8B 109.9 . .
C32 K1 H8B 153.8 . .
O3 K1 H8B 52.2 3_656 .
C35 K1 H8B 108.1 . .
C33 K1 H8B 146.9 . .
C34 K1 H8B 123.5 . .
K1 K1 H8B 52.8 3_656 .
C1 O1 K1 120.15(10) . .
C31 O2 C17 119.87(13) . .
C50 O3 K1 113.77(11) . .
C50 O3 K1 109.59(11) . 3_656
K1 O3 K1 107.56(5) . 3_656
C50 O3 H3OH 103.0 . .
K1 O3 H3OH 143.2 . .
K1 O3 H3OH 58.9 3_656 .
O1 C1 C6 119.42(15) . .
O1 C1 C2 122.81(16) . .
C6 C1 C2 117.70(15) . .
C3 C2 C1 118.72(16) . .
C3 C2 C7 120.41(16) . .
C1 C2 C7 120.87(16) . .
C2 C3 C4 124.02(16) . .
C2 C3 H3A 118.0 . .
C4 C3 H3A 118.0 . .
C3 C4 C5 116.64(16) . .
C3 C4 C11 121.63(16) . .
C5 C4 C11 121.68(16) . .
C4 C5 C6 122.50(16) . .
C4 C5 H5A 118.7 . .
C6 C5 H5A 118.7 . .
C5 C6 C1 120.00(15) . .
C5 C6 C15 120.29(15) . .
C1 C6 C15 118.30(15) . .
C2 C7 C9 112.37(16) . .
C2 C7 C10 109.18(15) . .
C9 C7 C10 107.06(16) . .
C2 C7 C8 111.85(15) . .
C9 C7 C8 106.20(16) . .
C10 C7 C8 110.04(16) . .
C7 C8 H8A 109.9 . .
C7 C8 H8B 107.1 . .
H8A C8 H8B 108.5 . .
C7 C8 H8C 110.8 . .
H8A C8 H8C 108.3 . .
H8B C8 H8C 112.2 . .
C7 C9 H9A 109.5 . .
C7 C9 H9B 109.5 . .
H9A C9 H9B 109.5 . .
C7 C9 H9C 109.5 . .
H9A C9 H9C 109.5 . .
H9B C9 H9C 109.5 . .
C7 C10 H10A 109.5 . .
C7 C10 H10B 109.5 . .
H10A C10 H10B 109.5 . .
C7 C10 H10C 109.5 . .
H10A C10 H10C 109.5 . .
H10B C10 H10C 109.5 . .
C12 C11 C14 109.5(3) . .
C12' C11 C13' 108.7(4) . .
C12 C11 C4 113.3(2) . .
C12' C11 C4 114.5(2) . .
C14 C11 C4 109.42(19) . .
C13' C11 C4 109.1(3) . .
C12 C11 C13 109.2(3) . .
C14 C11 C13 107.8(3) . .
C4 C11 C13 107.5(2) . .
C12' C11 C14' 106.4(4) . .
C13' C11 C14' 107.6(4) . .
C4 C11 C14' 110.2(2) . .
C11 C12 H12A 109.5 . .
C11 C12 H12B 109.5 . .
H12A C12 H12B 109.5 . .
C11 C12 H12C 109.5 . .
H12A C12 H12C 109.5 . .
H12B C12 H12C 109.5 . .
C11 C13 H13A 109.5 . .
C11 C13 H13B 109.5 . .
H13A C13 H13B 109.5 . .
C11 C13 H13C 109.5 . .
H13A C13 H13C 109.5 . .
H13B C13 H13C 109.5 . .
C11 C14 H14A 109.5 . .
C11 C14 H14B 109.5 . .
H14A C14 H14B 109.5 . .
C11 C14 H14C 109.5 . .
H14A C14 H14C 109.5 . .
H14B C14 H14C 109.5 . .
C11 C12' H12D 109.5 . .
C11 C12' H12E 109.5 . .
H12D C12' H12E 109.5 . .
C11 C12' H12F 109.5 . .
H12D C12' H12F 109.5 . .
H12E C12' H12F 109.5 . .
C11 C13' H13D 109.5 . .
C11 C13' H13E 109.5 . .
H13D C13' H13E 109.5 . .
C11 C13' H13F 109.5 . .
H13D C13' H13F 109.5 . .
H13E C13' H13F 109.5 . .
C11 C14' H14D 109.5 . .
C11 C14' H14E 109.5 . .
H14D C14' H14E 109.5 . .
C11 C14' H14F 109.5 . .
H14D C14' H14F 109.5 . .
H14E C14' H14F 109.5 . .
C30 C15 C16 109.27(14) . .
C30 C15 C6 107.25(14) . .
C16 C15 C6 113.70(14) . .
C30 C15 C44 109.21(13) . .
C16 C15 C44 104.49(13) . .
C6 C15 C44 112.85(14) . .
C17 C16 C21 119.08(16) . .
C17 C16 C15 120.84(15) . .
C21 C16 C15 119.44(15) . .
C16 C17 O2 121.03(15) . .
C16 C17 C18 121.42(16) . .
O2 C17 C18 117.54(15) . .
C19 C18 C17 116.10(16) . .
C19 C18 C22 118.93(16) . .
C17 C18 C22 124.80(16) . .
C20 C19 C18 124.41(17) . .
C20 C19 H19A 117.8 . .
C18 C19 H19A 117.8 . .
C21 C20 C19 116.73(16) . .
C21 C20 C26 122.39(16) . .
C19 C20 C26 120.87(16) . .
C20 C21 C16 122.15(17) . .
C20 C21 H21A 118.9 . .
C16 C21 H21A 118.9 . .
C23 C22 C25 105.86(17) . .
C23 C22 C24 110.84(17) . .
C25 C22 C24 107.49(17) . .
C23 C22 C18 112.11(16) . .
C25 C22 C18 112.09(16) . .
C24 C22 C18 108.36(16) . .
C22 C23 H23A 109.5 . .
C22 C23 H23B 109.5 . .
H23A C23 H23B 109.5 . .
C22 C23 H23C 109.5 . .
H23A C23 H23C 109.5 . .
H23B C23 H23C 109.5 . .
C22 C24 H24A 109.5 . .
C22 C24 H24B 109.5 . .
H24A C24 H24B 109.5 . .
C22 C24 H24C 109.5 . .
H24A C24 H24C 109.5 . .
H24B C24 H24C 109.5 . .
C22 C25 H25A 109.5 . .
C22 C25 H25B 109.5 . .
H25A C25 H25B 109.5 . .
C22 C25 H25C 109.5 . .
H25A C25 H25C 109.5 . .
H25B C25 H25C 109.5 . .
C29 C26 C28 109.91(19) . .
C29 C26 C20 109.16(17) . .
C28 C26 C20 110.88(16) . .
C29 C26 C27 109.5(2) . .
C28 C26 C27 106.13(18) . .
C20 C26 C27 111.26(17) . .
C26 C27 H27A 109.5 . .
C26 C27 H27B 109.5 . .
H27A C27 H27B 109.5 . .
C26 C27 H27C 109.5 . .
H27A C27 H27C 109.5 . .
H27B C27 H27C 109.5 . .
C26 C28 H28A 109.5 . .
C26 C28 H28B 109.5 . .
H28A C28 H28B 109.5 . .
C26 C28 H28C 109.5 . .
H28A C28 H28C 109.5 . .
H28B C28 H28C 109.5 . .
C26 C29 H29A 109.5 . .
C26 C29 H29B 109.5 . .
H29A C29 H29B 109.5 . .
C26 C29 H29C 109.5 . .
H29A C29 H29C 109.5 . .
H29B C29 H29C 109.5 . .
C35 C30 C31 119.28(16) . .
C35 C30 C15 118.86(15) . .
C31 C30 C15 121.75(15) . .
C35 C30 K1 81.98(10) . .
C31 C30 K1 76.29(10) . .
C15 C30 K1 115.15(10) . .
O2 C31 C30 120.79(15) . .
O2 C31 C32 118.67(15) . .
C30 C31 C32 120.54(16) . .
O2 C31 K1 111.05(10) . .
C30 C31 K1 78.60(10) . .
C32 C31 K1 81.54(10) . .
C33 C32 C31 116.77(16) . .
C33 C32 C36 118.88(16) . .
C31 C32 C36 124.25(16) . .
C33 C32 K1 81.25(10) . .
C31 C32 K1 73.32(10) . .
C36 C32 K1 111.99(11) . .
C34 C33 C32 124.29(17) . .
C34 C33 K1 80.62(10) . .
C32 C33 K1 74.67(10) . .
C34 C33 H33A 117.9 . .
C32 C33 H33A 117.9 . .
K1 C33 H33A 117.9 . .
C35 C34 C33 116.46(17) . .
C35 C34 C40 119.29(17) . .
C33 C34 C40 124.25(17) . .
C35 C34 K1 73.67(10) . .
C33 C34 K1 75.92(10) . .
C40 C34 K1 119.92(11) . .
C30 C35 C34 122.65(17) . .
C30 C35 K1 73.64(10) . .
C34 C35 K1 82.74(11) . .
C30 C35 H35A 118.6 . .
C34 C35 H35A 118.6 . .
K1 C35 H35A 118.6 . .
C37 C36 C38 112.16(18) . .
C37 C36 C39 105.65(18) . .
C38 C36 C39 106.92(19) . .
C37 C36 C32 112.29(16) . .
C38 C36 C32 107.51(17) . .
C39 C36 C32 112.25(17) . .
C36 C37 H37A 109.5 . .
C36 C37 H37B 109.5 . .
H37A C37 H37B 109.5 . .
C36 C37 H37C 109.5 . .
H37A C37 H37C 109.5 . .
H37B C37 H37C 109.5 . .
C36 C38 H38A 109.5 . .
C36 C38 H38B 109.5 . .
H38A C38 H38B 109.5 . .
C36 C38 H38C 109.5 . .
H38A C38 H38C 109.5 . .
H38B C38 H38C 109.5 . .
C36 C39 H39A 109.5 . .
C36 C39 H39B 109.5 . .
H39A C39 H39B 109.5 . .
C36 C39 H39C 109.5 . .
H39A C39 H39C 109.5 . .
H39B C39 H39C 109.5 . .
C42 C40 C34 112.58(18) . .
C42 C40 C43 108.33(18) . .
C34 C40 C43 109.38(16) . .
C42 C40 C41 108.72(17) . .
C34 C40 C41 109.04(16) . .
C43 C40 C41 108.71(19) . .
C40 C41 H41A 109.5 . .
C40 C41 H41B 109.5 . .
H41A C41 H41B 109.5 . .
C40 C41 H41C 109.5 . .
H41A C41 H41C 109.5 . .
H41B C41 H41C 109.5 . .
C40 C42 H42A 109.5 . .
C40 C42 H42B 109.5 . .
H42A C42 H42B 109.5 . .
C40 C42 H42C 109.5 . .
H42A C42 H42C 109.5 . .
H42B C42 H42C 109.5 . .
C40 C43 H43A 109.5 . .
C40 C43 H43B 109.5 . .
H43A C43 H43B 109.5 . .
C40 C43 H43C 109.5 . .
H43A C43 H43C 109.5 . .
H43B C43 H43C 109.5 . .
C45 C44 C49 116.96(17) . .
C45 C44 C15 122.03(16) . .
C49 C44 C15 120.89(16) . .
C46 C45 C44 121.32(18) . .
C46 C45 H45A 119.3 . .
C44 C45 H45A 119.3 . .
C47 C46 C45 120.96(19) . .
C47 C46 H46A 119.5 . .
C45 C46 H46A 119.5 . .
C46 C47 C48 118.27(18) . .
C46 C47 H47A 120.9 . .
C48 C47 H47A 120.9 . .
C49 C48 C47 120.93(18) . .
C49 C48 H48A 119.5 . .
C47 C48 H48A 119.5 . .
C48 C49 C44 121.55(18) . .
C48 C49 H49A 119.2 . .
C44 C49 H49A 119.2 . .
O3 C50 C51 112.34(16) . .
O3 C50 H50A 109.1 . .
C51 C50 H50A 109.1 . .
O3 C50 H50B 109.1 . .
C51 C50 H50B 109.1 . .
H50A C50 H50B 107.9 . .
C56 C51 C52 118.51(19) . .
C56 C51 C50 121.10(18) . .
C52 C51 C50 120.28(19) . .
C53 C52 C51 121.3(2) . .
C53 C52 H52A 119.4 . .
C51 C52 H52A 119.4 . .
C54 C53 C52 119.7(2) . .
C54 C53 H53A 120.1 . .
C52 C53 H53A 120.1 . .
C53 C54 C55 119.9(2) . .
C53 C54 H54A 120.0 . .
C55 C54 H54A 120.0 . .
C54 C55 C56 120.4(2) . .
C54 C55 H55A 119.8 . .
C56 C55 H55A 119.8 . .
C51 C56 C55 120.1(2) . .
C51 C56 H56 119.9 . .
C55 C56 H56 119.9 . .

loop_
_geom_bond_atom_site_label_1
_geom_bond_atom_site_label_2
_geom_bond_distance
_geom_bond_site_symmetry_2
K1 O1 2.5649(14) .
K1 O3 2.6476(14) .
K1 C31 3.1993(18) .
K1 C30 3.2282(18) .
K1 C32 3.3035(18) .
K1 O3 3.3088(15) 3_656
K1 C35 3.3315(19) .
K1 C33 3.3856(18) .
K1 C34 3.4437(18) .
K1 K1 4.8211(10) 3_656
K1 H8B 2.8645 .
O1 C1 1.317(2) .
O2 C31 1.392(2) .
O2 C17 1.408(2) .
O3 C50 1.419(2) .
O3 K1 3.3087(15) 3_656
O3 H3OH 0.8755 .
C1 C6 1.428(2) .
C1 C2 1.432(3) .
C2 C3 1.389(3) .
C2 C7 1.536(2) .
C3 C4 1.392(3) .
C3 H3A 0.9300 .
C4 C5 1.393(3) .
C4 C11 1.535(2) .
C5 C6 1.394(2) .
C5 H5A 0.9300 .
C6 C15 1.543(2) .
C7 C9 1.539(3) .
C7 C10 1.539(3) .
C7 C8 1.542(3) .
C8 H8A 0.9324 .
C8 H8B 0.9543 .
C8 H8C 0.9254 .
C9 H9A 0.9600 .
C9 H9B 0.9600 .
C9 H9C 0.9600 .
C10 H10A 0.9600 .
C10 H10B 0.9600 .
C10 H10C 0.9600 .
C11 C12 1.503(4) .
C11 C12' 1.506(6) .
C11 C14 1.510(4) .
C11 C13' 1.520(6) .
C11 C13 1.558(4) .
C11 C14' 1.584(6) .
C12 H12A 0.9600 .
C12 H12B 0.9600 .
C12 H12C 0.9600 .
C13 H13A 0.9600 .
C13 H13B 0.9600 .
C13 H13C 0.9600 .
C14 H14A 0.9600 .
C14 H14B 0.9600 .
C14 H14C 0.9600 .
C12' H12D 0.9600 .
C12' H12E 0.9600 .
C12' H12F 0.9600 .
C13' H13D 0.9600 .
C13' H13E 0.9600 .
C13' H13F 0.9600 .
C14' H14D 0.9600 .
C14' H14E 0.9600 .
C14' H14F 0.9600 .
C15 C30 1.526(2) .
C15 C16 1.533(2) .
C15 C44 1.558(2) .
C16 C17 1.390(3) .
C16 C21 1.393(2) .
C17 C18 1.414(2) .
C18 C19 1.395(3) .
C18 C22 1.541(3) .
C19 C20 1.392(3) .
C19 H19A 0.9300 .
C20 C21 1.384(3) .
C20 C26 1.535(2) .
C21 H21A 0.9300 .
C22 C23 1.534(3) .
C22 C25 1.535(3) .
C22 C24 1.538(3) .
C23 H23A 0.9600 .
C23 H23B 0.9600 .
C23 H23C 0.9600 .
C24 H24A 0.9600 .
C24 H24B 0.9600 .
C24 H24C 0.9600 .
C25 H25A 0.9600 .
C25 H25B 0.9600 .
C25 H25C 0.9600 .
C26 C29 1.523(3) .
C26 C28 1.528(3) .
C26 C27 1.541(3) .
C27 H27A 0.9600 .
C27 H27B 0.9600 .
C27 H27C 0.9600 .
C28 H28A 0.9600 .
C28 H28B 0.9600 .
C28 H28C 0.9600 .
C29 H29A 0.9600 .
C29 H29B 0.9600 .
C29 H29C 0.9600 .
C30 C35 1.389(2) .
C30 C31 1.397(3) .
C31 C32 1.419(2) .
C32 C33 1.398(3) .
C32 C36 1.541(3) .
C33 C34 1.390(3) .
C33 H33A 0.9800 .
C34 C35 1.389(3) .
C34 C40 1.530(3) .
C35 H35A 0.9800 .
C36 C37 1.528(3) .
C36 C38 1.534(3) .
C36 C39 1.541(3) .
C37 H37A 0.9600 .
C37 H37B 0.9600 .
C37 H37C 0.9600 .
C38 H38A 0.9600 .
C38 H38B 0.9600 .
C38 H38C 0.9600 .
C39 H39A 0.9600 .
C39 H39B 0.9600 .
C39 H39C 0.9600 .
C40 C42 1.528(3) .
C40 C43 1.532(3) .
C40 C41 1.536(3) .
C41 H41A 0.9600 .
C41 H41B 0.9600 .
C41 H41C 0.9600 .
C42 H42A 0.9600 .
C42 H42B 0.9600 .
C42 H42C 0.9600 .
C43 H43A 0.9600 .
C43 H43B 0.9600 .
C43 H43C 0.9600 .
C44 C45 1.389(3) .
C44 C49 1.396(3) .
C45 C46 1.388(3) .
C45 H45A 0.9300 .
C46 C47 1.377(3) .
C46 H46A 0.9300 .
C47 C48 1.385(3) .
C47 H47A 0.9300 .
C48 C49 1.376(3) .
C48 H48A 0.9300 .
C49 H49A 0.9300 .
C50 C51 1.506(3) .
C50 H50A 0.9700 .
C50 H50B 0.9700 .
C51 C56 1.386(3) .
C51 C52 1.385(3) .
C52 C53 1.386(3) .
C52 H52A 0.9300 .
C53 C54 1.370(3) .
C53 H53A 0.9300 .
C54 C55 1.378(3) .
C54 H54A 0.9300 .
C55 C56 1.392(3) .
C55 H55A 0.9300 .
C56 H56 0.9300 .

loop_
_geom_hbond_atom_site_label_D
_geom_hbond_atom_site_label_H
_geom_hbond_atom_site_label_A
_geom_hbond_distance_DH
_geom_hbond_distance_HA
_geom_hbond_distance_DA
_geom_hbond_angle_DHA
_geom_hbond_site_symmetry_A
O3 H3OH O1 0.88 1.70 2.5491(18) 164.3 3_656

loop_
_geom_torsion_atom_site_label_1
_geom_torsion_atom_site_label_2
_geom_torsion_atom_site_label_3
_geom_torsion_atom_site_label_4
_geom_torsion
_geom_torsion_site_symmetry_1
K1 O1 C1 C6 88.80(17) .
K1 O1 C1 C2 -88.03(17) .
O1 C1 C2 C3 169.62(16) .
C6 C1 C2 C3 -7.3(2) .
O1 C1 C2 C7 -9.5(3) .
C6 C1 C2 C7 173.57(15) .
C1 C2 C3 C4 3.2(3) .
C7 C2 C3 C4 -177.62(16) .
C2 C3 C4 C5 1.9(3) .
C2 C3 C4 C11 -175.62(17) .
C3 C4 C5 C6 -2.8(3) .
C11 C4 C5 C6 174.69(16) .
C4 C5 C6 C1 -1.4(3) .
C4 C5 C6 C15 -167.64(16) .
O1 C1 C6 C5 -170.54(15) .
C2 C1 C6 C5 6.5(2) .
O1 C1 C6 C15 -4.0(2) .
C2 C1 C6 C15 172.96(15) .
C3 C2 C7 C9 -0.8(2) .
C1 C2 C7 C9 178.34(16) .
C3 C2 C7 C10 117.82(18) .
C1 C2 C7 C10 -63.0(2) .
C3 C2 C7 C8 -120.16(19) .
C1 C2 C7 C8 59.0(2) .
C3 C4 C11 C12 -8.3(3) .
C5 C4 C11 C12 174.4(3) .
C3 C4 C11 C12' -179.0(3) .
C5 C4 C11 C12' 3.7(4) .
C3 C4 C11 C14 -130.8(3) .
C5 C4 C11 C14 51.8(3) .
C3 C4 C11 C13' 58.9(4) .
C5 C4 C11 C13' -118.5(4) .
C3 C4 C11 C13 112.4(3) .
C5 C4 C11 C13 -65.0(3) .
C3 C4 C11 C14' -59.0(4) .
C5 C4 C11 C14' 123.6(3) .
C5 C6 C15 C30 99.00(18) .
C1 C6 C15 C30 -67.47(18) .
C5 C6 C15 C16 -140.10(16) .
C1 C6 C15 C16 53.4(2) .
C5 C6 C15 C44 -21.3(2) .
C1 C6 C15 C44 172.22(14) .
C30 C15 C16 C17 -26.5(2) .
C6 C15 C16 C17 -146.31(16) .
C44 C15 C16 C17 90.22(18) .
C30 C15 C16 C21 162.65(15) .
C6 C15 C16 C21 42.9(2) .
C44 C15 C16 C21 -80.58(18) .
C21 C16 C17 O2 -177.15(15) .
C15 C16 C17 O2 12.0(2) .
C21 C16 C17 C18 3.7(3) .
C15 C16 C17 C18 -167.14(16) .
C31 O2 C17 C16 10.1(2) .
C31 O2 C17 C18 -170.66(15) .
C16 C17 C18 C19 -1.7(3) .
O2 C17 C18 C19 179.13(15) .
C16 C17 C18 C22 173.54(17) .
O2 C17 C18 C22 -5.7(3) .
C17 C18 C19 C20 -0.3(3) .
C22 C18 C19 C20 -175.79(17) .
C18 C19 C20 C21 0.2(3) .
C18 C19 C20 C26 179.47(17) .
C19 C20 C21 C16 1.9(3) .
C26 C20 C21 C16 -177.36(17) .
C17 C16 C21 C20 -3.8(3) .
C15 C16 C21 C20 167.12(16) .
C19 C18 C22 C23 -126.22(19) .
C17 C18 C22 C23 58.7(2) .
C19 C18 C22 C25 -7.3(3) .
C17 C18 C22 C25 177.58(18) .
C19 C18 C22 C24 111.13(19) .
C17 C18 C22 C24 -64.0(2) .
C21 C20 C26 C29 -85.9(2) .
C19 C20 C26 C29 94.8(2) .
C21 C20 C26 C28 35.3(3) .
C19 C20 C26 C28 -143.94(19) .
C21 C20 C26 C27 153.20(19) .
C19 C20 C26 C27 -26.1(3) .
C16 C15 C30 C35 -161.31(15) .
C6 C15 C30 C35 -37.7(2) .
C44 C15 C30 C35 84.95(19) .
C16 C15 C30 C31 22.4(2) .
C6 C15 C30 C31 146.09(16) .
C44 C15 C30 C31 -91.31(18) .
C16 C15 C30 K1 -66.57(15) .
C6 C15 C30 K1 57.09(14) .
C44 C15 C30 K1 179.69(10) .
C17 O2 C31 C30 -14.5(2) .
C17 O2 C31 C32 166.29(15) .
C17 O2 C31 K1 74.52(15) .
C35 C30 C31 O2 -179.70(15) .
C15 C30 C31 O2 -3.5(2) .
K1 C30 C31 O2 107.85(15) .
C35 C30 C31 C32 -0.5(3) .
C15 C30 C31 C32 175.74(15) .
K1 C30 C31 C32 -72.95(15) .
C35 C30 C31 K1 72.45(15) .
C15 C30 C31 K1 -111.31(15) .
O2 C31 C32 C33 179.78(15) .
C30 C31 C32 C33 0.6(2) .
K1 C31 C32 C33 -70.79(14) .
O2 C31 C32 C36 -3.8(3) .
C30 C31 C32 C36 176.95(17) .
K1 C31 C32 C36 105.59(17) .
O2 C31 C32 K1 -109.43(14) .
C30 C31 C32 K1 71.36(15) .
C31 C32 C33 C34 -0.7(3) .
C36 C32 C33 C34 -177.29(17) .
K1 C32 C33 C34 -66.94(17) .
C31 C32 C33 K1 66.24(14) .
C36 C32 C33 K1 -110.35(15) .
C32 C33 C34 C35 0.7(3) .
K1 C33 C34 C35 -63.35(15) .
C32 C33 C34 C40 -179.08(17) .
K1 C33 C34 C40 116.83(17) .
C32 C33 C34 K1 64.08(17) .
C31 C30 C35 C34 0.5(3) .
C15 C30 C35 C34 -175.80(16) .
K1 C30 C35 C34 69.85(16) .
C31 C30 C35 K1 -69.30(14) .
C15 C30 C35 K1 114.35(14) .
C33 C34 C35 C30 -0.6(3) .
C40 C34 C35 C30 179.19(16) .
K1 C34 C35 C30 -65.24(16) .
C33 C34 C35 K1 64.60(15) .
C40 C34 C35 K1 -115.57(15) .
C33 C32 C36 C37 -131.85(18) .
C31 C32 C36 C37 51.8(2) .
K1 C32 C36 C37 136.12(13) .
C33 C32 C36 C38 104.3(2) .
C31 C32 C36 C38 -72.0(2) .
K1 C32 C36 C38 12.29(19) .
C33 C32 C36 C39 -13.0(3) .
C31 C32 C36 C39 170.70(19) .
K1 C32 C36 C39 -105.02(18) .
C35 C34 C40 C42 -178.08(18) .
C33 C34 C40 C42 1.7(3) .
K1 C34 C40 C42 94.73(18) .
C35 C34 C40 C43 -57.6(2) .
C33 C34 C40 C43 122.2(2) .
K1 C34 C40 C43 -144.78(14) .
C35 C34 C40 C41 61.2(2) .
C33 C34 C40 C41 -119.0(2) .
K1 C34 C40 C41 -26.0(2) .
C30 C15 C44 C45 10.2(2) .
C16 C15 C44 C45 -106.62(18) .
C6 C15 C44 C45 129.37(18) .
C30 C15 C44 C49 -173.95(16) .
C16 C15 C44 C49 69.2(2) .
C6 C15 C44 C49 -54.8(2) .
C49 C44 C45 C46 -0.7(3) .
C15 C44 C45 C46 175.31(18) .
C44 C45 C46 C47 0.7(3) .
C45 C46 C47 C48 0.0(3) .
C46 C47 C48 C49 -0.7(3) .
C47 C48 C49 C44 0.7(3) .
C45 C44 C49 C48 0.0(3) .
C15 C44 C49 C48 -176.08(17) .
K1 O3 C50 C51 -42.67(19) .
K1 O3 C50 C51 -163.11(13) 3_656
O3 C50 C51 C56 -37.4(3) .
O3 C50 C51 C52 146.44(18) .
C56 C51 C52 C53 -1.9(3) .
C50 C51 C52 C53 174.40(19) .
C51 C52 C53 C54 0.9(3) .
C52 C53 C54 C55 0.6(3) .
C53 C54 C55 C56 -1.1(4) .
C52 C51 C56 C55 1.3(3) .
C50 C51 C56 C55 -174.9(2) .
C54 C55 C56 C51 0.1(4) .
